data_7102483
loop_
_publ_author_name
'Carlucci, Lucia'
'Ciani, Gianfranco'
'Proserpio, Davide M'

_publ_section_title
;
 A new type of entanglement involving one-dimensional ribbons of rings
 catenated to a three-dimensional network in the nanoporous structure
 of [Co(bix)2(H2O)2](SO4).7H2O [bix =
 1,4-bis(imidazol-1-ylmethyl)benzene].
;
_journal_issue 4
_journal_name_full 'Chemical communications (Cambridge, England)'
_journal_page_first 380
_journal_page_last 381
_journal_paper_doi 10.1039/b314322h
_journal_year 2004
_chemical_formula_sum 'C16 H26 Co N4 O8 S'
_chemical_formula_weight 493.40
_space_group_IT_number 57
_symmetry_cell_setting orthorhombic
_symmetry_Int_Tables_number 57
_symmetry_space_group_name_Hall '-P 2c 2b'
_symmetry_space_group_name_H-M 'P b c m'
_atom_sites_solution_hydrogens geom
_atom_sites_solution_primary direct
_atom_sites_solution_secondary difmap
_cell_angle_alpha 90.00
_cell_angle_beta 90.00
_cell_angle_gamma 90.00
_cell_formula_units_Z 4
_cell_length_a 9.270(3)
_cell_length_b 11.819(4)
_cell_length_c 20.639(8)
_cell_measurement_reflns_used 734
_cell_measurement_temperature 293(2)
_cell_measurement_theta_max 20
_cell_measurement_theta_min 3
_cell_volume 2261.3(14)
_computing_molecular_graphics SCHAKAL
_computing_structure_refinement 'SHELXL-97 (Sheldrick, 1997)'
_computing_structure_solution SIR92
_diffrn_ambient_temperature 293(2)
_diffrn_detector_type CCD_plate
_diffrn_measured_fraction_theta_full 1.000
_diffrn_measured_fraction_theta_max 1.000
_diffrn_measurement_device SMART
_diffrn_measurement_method omega-scan
_diffrn_radiation_monochromator graphite
_diffrn_radiation_source 'fine-focus sealed tube'
_diffrn_radiation_type MoK\a
_diffrn_radiation_wavelength 0.71073
_diffrn_reflns_av_R_equivalents 0.0778
_diffrn_reflns_av_sigmaI/netI 0.0504
_diffrn_reflns_limit_h_max 10
_diffrn_reflns_limit_h_min -11
_diffrn_reflns_limit_k_max 14
_diffrn_reflns_limit_k_min -14
_diffrn_reflns_limit_l_max 24
_diffrn_reflns_limit_l_min -24
_diffrn_reflns_number 17389
_diffrn_reflns_theta_full 25.03
_diffrn_reflns_theta_max 25.03
_diffrn_reflns_theta_min 1.97
_diffrn_standards_decay_% 0
_exptl_absorpt_coefficient_mu 0.899
_exptl_absorpt_correction_T_max 1.000
_exptl_absorpt_correction_T_min 0.824
_exptl_absorpt_correction_type sadabs
_exptl_crystal_colour pink
_exptl_crystal_density_diffrn 1.449
_exptl_crystal_density_method 'not measured'
_exptl_crystal_description needle
_exptl_crystal_F_000 1028
_exptl_crystal_size_max 0.440
_exptl_crystal_size_mid 0.040
_exptl_crystal_size_min 0.020
_refine_diff_density_max 0.748
_refine_diff_density_min -0.588
_refine_diff_density_rms 0.070
_refine_ls_extinction_method none
_refine_ls_goodness_of_fit_all 0.991
_refine_ls_hydrogen_treatment mixed
_refine_ls_matrix_type full
_refine_ls_number_parameters 126
_refine_ls_number_reflns 2054
_refine_ls_number_restraints 0
_refine_ls_restrained_S_all 0.991
_refine_ls_R_factor_all 0.0863
_refine_ls_R_factor_obs 0.0518
_refine_ls_shift/su_max 0.002
_refine_ls_shift/su_mean 0.000
_refine_ls_structure_factor_coef Fsqd
_refine_ls_weighting_details 'calc w=1/[\s^2^(Fo^2^)+(0.0886P)^2^+0.9303P] where P=(Fo^2^+2Fc^2^)/3'
_refine_ls_weighting_scheme calc
_refine_ls_wR_factor_all 0.1532
_refine_ls_wR_factor_obs 0.1384
_reflns_number_observed 1320
_reflns_number_total 2054
_reflns_observed_criterion >2sigma(I)
_cod_data_source_file b314322h.txt
_cod_data_source_block 2
_cod_depositor_comments
;
The following automatic conversions were performed:
'_symmetry_cell_setting' value 'Orthorhombic' changed to 'orthorhombic'
according to '/home/saulius/struct/CIF-dictionaries/cif_core.dic'
dictionary named 'cif_core.dic' version 2.4.1 from 2010-06-29.

Automatic conversion script
Id: cif_fix_enum 1527 2010-12-29 10:47:43Z saulius 
;
_cod_database_code 7102483

loop_
_symmetry_equiv_pos_as_xyz
'x, y, z'
'-x, -y, z+1/2'
'x, -y+1/2, -z'
'-x, y+1/2, -z+1/2'
'-x, -y, -z'
'x, y, -z-1/2'
'-x, y-1/2, z'
'x, -y-1/2, z-1/2'

loop_
_atom_site_label
_atom_site_type_symbol
_atom_site_fract_x
_atom_site_fract_y
_atom_site_fract_z
_atom_site_U_iso_or_equiv
_atom_site_adp_type
_atom_site_occupancy
_atom_site_symmetry_multiplicity
_atom_site_calc_flag
_atom_site_refinement_flags
S1 S 0.83355(17) 0.2500 0.5000 0.0622(6) Uani 1 2 d S
Co2 Co 1.0000 0.5000 0.5000 0.0368(3) Uani 1 2 d S
N3 N 1.3390(3) 0.3005(3) 0.58022(15) 0.0370(8) Uani 1 1 d .
O11 O 0.9272(3) 0.3392(2) 0.47235(17) 0.0515(8) Uani 1 1 d .
N4 N 1.1858(3) 0.4270(3) 0.54353(17) 0.0405(8) Uani 1 1 d .
C6 C 1.2014(4) 0.3228(3) 0.56479(18) 0.0388(10) Uani 1 1 d .
H6 H 1.1263 0.2710 0.5686 0.047 Uiso 1 1 calc R
C7 C 1.3962(5) 0.1956(4) 0.60860(19) 0.0445(10) Uani 1 1 d .
H7A H 1.4944 0.1844 0.5937 0.053 Uiso 1 1 calc R
H7B H 1.3390 0.1321 0.5935 0.053 Uiso 1 1 calc R
C8 C 1.3222(4) 0.4737(4) 0.5455(2) 0.0454(10) Uani 1 1 d .
H8 H 1.3454 0.5472 0.5332 0.054 Uiso 1 1 calc R
O13 O 0.8775(4) 0.4878(3) 0.59007(18) 0.0626(9) Uani 1 1 d .
H113 H 0.933(5) 0.495(3) 0.639(2) 0.050 Uiso 1 1 d .
H213 H 0.838(5) 0.422(4) 0.586(2) 0.050 Uiso 1 1 d .
C10 C 1.3946(5) 0.1976(3) 0.68194(19) 0.0412(10) Uani 1 1 d .
C11 C 1.4165(5) 0.3965(4) 0.5680(2) 0.0493(11) Uani 1 1 d .
H11 H 1.5151 0.4066 0.5740 0.059 Uiso 1 1 calc R
O12 O 0.7437(4) 0.2034(3) 0.4483(3) 0.0959(16) Uani 1 1 d .
C13 C 1.3666(8) 0.2940(4) 0.7164(2) 0.0831(19) Uani 1 1 d .
H13 H 1.3472 0.3609 0.6943 0.100 Uiso 1 1 calc R
C14 C 1.4091(9) 0.1015(4) 0.7160(3) 0.098(2) Uani 1 1 d .
H14 H 1.4194 0.0333 0.6941 0.117 Uiso 1 1 calc R

loop_
_atom_site_aniso_label
_atom_site_aniso_U_11
_atom_site_aniso_U_22
_atom_site_aniso_U_33
_atom_site_aniso_U_23
_atom_site_aniso_U_13
_atom_site_aniso_U_12
S1 0.0304(8) 0.0274(7) 0.1288(17) 0.0087(10) 0.000 0.000
Co2 0.0307(4) 0.0269(4) 0.0528(5) 0.0040(4) 0.0013(4) 0.0022(3)
N3 0.0352(18) 0.0394(17) 0.0364(18) 0.0004(15) -0.0040(16) 0.0029(16)
O11 0.0365(16) 0.0285(14) 0.089(2) -0.0047(15) 0.0080(16) 0.0002(12)
N4 0.0362(19) 0.0360(18) 0.049(2) 0.0009(16) -0.0017(16) 0.0003(15)
C6 0.040(2) 0.037(2) 0.040(2) -0.0012(17) 0.0012(18) -0.0030(18)
C7 0.050(3) 0.045(2) 0.039(2) -0.001(2) -0.005(2) 0.016(2)
C8 0.036(2) 0.044(2) 0.056(3) 0.007(2) -0.004(2) -0.0030(19)
O13 0.058(2) 0.065(2) 0.065(2) 0.0073(19) 0.0080(18) 0.0043(17)
C10 0.050(2) 0.037(2) 0.037(2) -0.0049(19) -0.0023(19) 0.014(2)
C11 0.036(2) 0.060(3) 0.052(3) 0.007(2) -0.002(2) 0.001(2)
O12 0.055(2) 0.0471(19) 0.186(5) 0.029(2) -0.058(3) -0.0144(17)
C13 0.151(6) 0.047(3) 0.051(3) 0.008(2) -0.001(3) 0.012(3)
C14 0.193(7) 0.048(3) 0.053(3) -0.006(3) 0.008(4) 0.011(4)

loop_
_atom_type_symbol
_atom_type_description
_atom_type_scat_dispersion_real
_atom_type_scat_dispersion_imag
_atom_type_scat_source
C C 0.0033 0.0016 'International Tables Vol C Tables 4.2.6.8 and 6.1.1.4'
H H 0.0000 0.0000 'International Tables Vol C Tables 4.2.6.8 and 6.1.1.4'
N N 0.0061 0.0033 'International Tables Vol C Tables 4.2.6.8 and 6.1.1.4'
O O 0.0106 0.0060 'International Tables Vol C Tables 4.2.6.8 and 6.1.1.4'
S S 0.1246 0.1234 'International Tables Vol C Tables 4.2.6.8 and 6.1.1.4'
Co Co 0.3494 0.9721 'International Tables Vol C Tables 4.2.6.8 and 6.1.1.4'

loop_
_geom_angle_atom_site_label_1
_geom_angle_atom_site_label_2
_geom_angle_atom_site_label_3
_geom_angle
_geom_angle_site_symmetry_1
_geom_angle_site_symmetry_3
O12 S1 O12 110.4(4) . 3_556
O12 S1 O11 108.8(2) . .
O12 S1 O11 110.36(18) 3_556 .
O12 S1 O11 110.36(18) . 3_556
O12 S1 O11 108.8(2) 3_556 3_556
O11 S1 O11 108.1(2) . 3_556
O11 Co2 O11 180.0 . 5_766
O11 Co2 N4 90.45(12) . .
O11 Co2 N4 89.55(12) 5_766 .
O11 Co2 N4 89.55(12) . 5_766
O11 Co2 N4 90.45(12) 5_766 5_766
N4 Co2 N4 180.000(1) . 5_766
O11 Co2 O13 90.25(14) . .
O11 Co2 O13 89.75(14) 5_766 .
N4 Co2 O13 92.00(13) . .
N4 Co2 O13 88.00(13) 5_766 .
O11 Co2 O13 89.75(14) . 5_766
N4 Co2 O13 88.00(13) . 5_766
N4 Co2 O13 92.00(13) 5_766 5_766
O13 Co2 O13 180.000(1) . 5_766
C6 N3 C11 107.0(3) . .
C6 N3 C7 127.1(4) . .
C11 N3 C7 125.8(3) . .
S1 O11 Co2 136.9(2) . .
C6 N4 C8 105.3(3) . .
C6 N4 Co2 127.6(3) . .
C8 N4 Co2 126.3(3) . .
N4 C6 N3 111.6(4) . .
N3 C7 C10 112.4(3) . .
C11 C8 N4 109.5(4) . .
C14 C10 C13 116.8(4) . .
C14 C10 C7 120.6(4) . .
C13 C10 C7 122.3(4) . .
C8 C11 N3 106.6(4) . .
C10 C13 C13 121.3(3) . 6_557
C10 C14 C14 121.6(3) . 6_557

loop_
_geom_bond_atom_site_label_1
_geom_bond_atom_site_label_2
_geom_bond_distance
_geom_bond_site_symmetry_2
S1 O12 1.461(4) .
S1 O12 1.461(4) 3_556
S1 O11 1.480(3) .
S1 O11 1.480(3) 3_556
Co2 O11 2.096(3) .
Co2 O11 2.096(3) 5_766
Co2 N4 2.125(3) .
Co2 N4 2.125(3) 5_766
Co2 O13 2.183(4) .
Co2 O13 2.183(4) 5_766
N3 C6 1.341(5) .
N3 C11 1.367(5) .
N3 C7 1.470(5) .
N4 C6 1.316(5) .
N4 C8 1.380(5) .
C7 C10 1.514(6) .
C8 C11 1.346(6) .
C10 C14 1.343(6) .
C10 C13 1.368(6) .
C13 C13 1.389(10) 6_557
C14 C14 1.402(10) 6_557
